data_4518485
loop_
_publ_author_name
'Zhu, Weijie'
'Li, Errui'
'Huang, Feihe'

_publ_section_title
;
 Highly Selective Separation of Isopropylbenzene and \a-Methylstyrene by
 Nonporous Adaptive Crystals of Perbromoethylated Pillararene via Vapor-
 and Liquid-Phase Adsorptions.
;
_journal_issue 6
_journal_name_full 'ACS applied materials &amp; interfaces'
_journal_page_first 7370
_journal_page_last 7376
_journal_paper_doi 10.1021/acsami.0c23059
_journal_volume 13
_journal_year 2021
_chemical_formula_moiety 'C66 H84 O12, 2(C9 H10)'
_chemical_formula_sum 'C84 H104 O12'
_chemical_formula_weight 1305.67
_space_group_crystal_system triclinic
_space_group_IT_number 2
_space_group_name_Hall '-P 1'
_space_group_name_H-M_alt 'P -1'
_atom_sites_solution_hydrogens geom
_atom_sites_solution_primary dual
_audit_creation_date 2019-12-19
_audit_creation_method
;
Olex2 1.2
(compiled 2018.05.29 svn.r3508 for OlexSys, GUI svn.r5506)
;
_cell_angle_alpha 116.7260(10)
_cell_angle_beta 96.5830(10)
_cell_angle_gamma 101.9300(10)
_cell_formula_units_Z 1
_cell_length_a 12.8144(3)
_cell_length_b 12.8952(3)
_cell_length_c 13.4160(3)
_cell_measurement_reflns_used 9975
_cell_measurement_temperature 171(2)
_cell_measurement_theta_max 54.98
_cell_measurement_theta_min 5.78
_cell_volume 1881.84(8)
_computing_cell_refinement 'SAINT v8.37A (Bruker, 2015)'
_computing_data_reduction 'SAINT v8.37A (Bruker, 2015)'
_computing_molecular_graphics 'Olex2 (Dolomanov et al., 2009)'
_computing_publication_material 'Olex2 (Dolomanov et al., 2009)'
_computing_structure_refinement 'ShelXL (Sheldrick, 2015)'
_computing_structure_solution 'ShelXT (Sheldrick, 2015)'
_diffrn_ambient_temperature 171.28
_diffrn_measured_fraction_theta_full 0.974
_diffrn_measured_fraction_theta_max 0.973
_diffrn_measurement_device_type 'Bruker D8 Venture'
_diffrn_measurement_method '\f and \w scans'
_diffrn_radiation_type GaK\a
_diffrn_radiation_wavelength 1.34139
_diffrn_reflns_av_R_equivalents 0.0359
_diffrn_reflns_av_unetI/netI 0.0336
_diffrn_reflns_Laue_measured_fraction_full 0.974
_diffrn_reflns_Laue_measured_fraction_max 0.973
_diffrn_reflns_limit_h_max 14
_diffrn_reflns_limit_h_min -15
_diffrn_reflns_limit_k_max 15
_diffrn_reflns_limit_k_min -15
_diffrn_reflns_limit_l_max 16
_diffrn_reflns_limit_l_min -16
_diffrn_reflns_number 23941
_diffrn_reflns_point_group_measured_fraction_full 0.974
_diffrn_reflns_point_group_measured_fraction_max 0.973
_diffrn_reflns_theta_full 53.594
_diffrn_reflns_theta_max 54.964
_diffrn_reflns_theta_min 5.783
_diffrn_standards_number 0
_exptl_absorpt_coefficient_mu 0.385
_exptl_absorpt_correction_T_max 0.7508
_exptl_absorpt_correction_T_min 0.5936
_exptl_absorpt_correction_type multi-scan
_exptl_absorpt_process_details
'SADABS-2016/2 (Bruker,2016/2) was used for absorption correction. wR2(int) was 0.0913 before and 0.0521 after correction. The Ratio of minimum to maximum transmission is 0.7906. The \l/2 correction factor is Not present.'
_exptl_crystal_colour colourless
_exptl_crystal_density_diffrn 1.152
_exptl_crystal_description block
_exptl_crystal_F_000 704
_exptl_crystal_size_max 0.18
_exptl_crystal_size_mid 0.16
_exptl_crystal_size_min 0.15
_refine_diff_density_max 0.940
_refine_diff_density_min -0.307
_refine_diff_density_rms 0.043
_refine_ls_extinction_method none
_refine_ls_goodness_of_fit_ref 1.036
_refine_ls_hydrogen_treatment constr
_refine_ls_matrix_type full
_refine_ls_number_parameters 440
_refine_ls_number_reflns 6988
_refine_ls_number_restraints 0
_refine_ls_restrained_S_all 1.036
_refine_ls_R_factor_all 0.0626
_refine_ls_R_factor_gt 0.0573
_refine_ls_shift/su_max 0.011
_refine_ls_shift/su_mean 0.001
_refine_ls_structure_factor_coef Fsqd
_refine_ls_weighting_details 'w=1/[\s^2^(Fo^2^)+(0.0810P)^2^+1.0087P] where P=(Fo^2^+2Fc^2^)/3'
_refine_ls_weighting_scheme calc
_refine_ls_wR_factor_gt 0.1539
_refine_ls_wR_factor_ref 0.1590
_reflns_Friedel_coverage 0.000
_reflns_number_gt 6193
_reflns_number_total 6988
_reflns_threshold_expression 'I > 2\s(I)'
_cod_data_source_file am0c23059_si_001.cif
_cod_data_source_block 191219zwj_0m
_cod_depositor_comments 'Adding full bibliography for 4518485--4518488.cif.'
_cod_database_code 4518485
_shelx_shelxl_version_number 2016/6
_shelx_space_group_comment
;
The symmetry employed for this shelxl refinement is uniquely defined
by the following loop, which should always be used as a source of
symmetry information in preference to the above space-group names.
They are only intended as comments.
;
_shelx_estimated_absorpt_t_max 0.945
_shelx_estimated_absorpt_t_min 0.934
_olex2_refinement_description
;
1. Fixed Uiso
 At 1.2 times of:
  All C(H) groups, All C(H,H) groups
 At 1.5 times of:
  All C(H,H,H) groups
2.a Secondary CH2 refined with riding coordinates:
 C1(H1A,H1B), C8(H8A,H8B), C15(H15A,H15B), C22(H22A,H22B), C24(H24A,H24B),
 C26(H26A,H26B), C28(H28A,H28B), C30(H30A,H30B), C32(H32A,H32B)
2.b Aromatic/amide H refined with riding coordinates:
 C3(H3), C6(H6), C10(H10), C13(H13), C18(H18), C21(H21), C34(H34), C35(H35),
 C36(H36), C37(H37), C38(H38)
2.c X=CH2 refined with riding coordinates:
 C42(H42A,H42B)
2.d Idealised Me refined as rotating group:
 C23(H23A,H23B,H23C), C25(H25A,H25B,H25C), C27(H27A,H27B,H27C), C29(H29A,H29B,
 H29C), C31(H31A,H31B,H31C), C33(H33A,H33B,H33C), C41(H41A,H41B,H41C)
;
_olex2_submission_special_instructions 'No special instructions were received'

loop_
_space_group_symop_operation_xyz
'x, y, z'
'-x, -y, -z'

loop_
_atom_site_label
_atom_site_type_symbol
_atom_site_fract_x
_atom_site_fract_y
_atom_site_fract_z
_atom_site_U_iso_or_equiv
_atom_site_adp_type
_atom_site_occupancy
_atom_site_site_symmetry_order
_atom_site_calc_flag
_atom_site_refinement_flags_posn
_atom_site_refinement_flags_adp
_atom_site_refinement_flags_occupancy
_atom_site_disorder_assembly
_atom_site_disorder_group
O1 O 0.15531(9) 0.72949(10) 0.40308(10) 0.0306(3) Uani 1 1 d . . . . .
O2 O 0.15742(9) 0.26138(10) 0.10995(10) 0.0292(3) Uani 1 1 d . . . . .
O3 O 0.16049(9) 0.39197(10) 0.49176(9) 0.0294(3) Uani 1 1 d . . . . .
O4 O 0.16364(10) -0.07221(10) 0.18974(10) 0.0338(3) Uani 1 1 d . . . . .
O5 O 0.54795(9) 0.13270(10) 0.76512(9) 0.0278(3) Uani 1 1 d . . . . .
O6 O 0.46046(10) 0.20633(10) 0.39284(9) 0.0299(3) Uani 1 1 d . . . . .
C1 C 0.28814(12) 0.70264(14) 0.24744(13) 0.0238(3) Uani 1 1 d . . . . .
H1A H 0.246404 0.762065 0.258639 0.029 Uiso 1 1 calc R . . . .
H1B H 0.303070 0.673951 0.170081 0.029 Uiso 1 1 calc R . . . .
C2 C 0.21792(12) 0.59615(14) 0.25190(13) 0.0229(3) Uani 1 1 d . . . . .
C3 C 0.21885(12) 0.47893(14) 0.17726(13) 0.0241(3) Uani 1 1 d . . . . .
H3 H 0.261110 0.466931 0.121379 0.029 Uiso 1 1 calc R . . . .
C4 C 0.15944(12) 0.37884(14) 0.18242(13) 0.0240(3) Uani 1 1 d . . . . .
C5 C 0.09657(12) 0.39479(14) 0.26343(13) 0.0233(3) Uani 1 1 d . . . . .
C6 C 0.09379(12) 0.51157(14) 0.33670(13) 0.0248(3) Uani 1 1 d . . . . .
H6 H 0.050316 0.523265 0.391501 0.030 Uiso 1 1 calc R . . . .
C7 C 0.15340(13) 0.61194(14) 0.33158(13) 0.0247(3) Uani 1 1 d . . . . .
C8 C 0.03083(12) 0.28729(14) 0.27095(14) 0.0247(3) Uani 1 1 d . . . . .
H8A H -0.015233 0.316080 0.326251 0.030 Uiso 1 1 calc R . . . .
H8B H -0.019164 0.228602 0.194852 0.030 Uiso 1 1 calc R . . . .
C9 C 0.09882(12) 0.22149(14) 0.30738(13) 0.0232(3) Uani 1 1 d . . . . .
C10 C 0.09640(13) 0.10381(14) 0.23049(14) 0.0261(3) Uani 1 1 d . . . . .
H10 H 0.050977 0.064360 0.154989 0.031 Uiso 1 1 calc R . . . .
C11 C 0.15942(13) 0.04282(14) 0.26228(14) 0.0255(3) Uani 1 1 d . . . . .
C12 C 0.22634(12) 0.09882(14) 0.37301(13) 0.0230(3) Uani 1 1 d . . . . .
C13 C 0.22614(12) 0.21501(14) 0.45095(13) 0.0239(3) Uani 1 1 d . . . . .
H13 H 0.269197 0.253120 0.527395 0.029 Uiso 1 1 calc R . . . .
C14 C 0.16371(12) 0.27677(14) 0.41883(13) 0.0232(3) Uani 1 1 d . . . . .
C15 C 0.29771(13) 0.03135(14) 0.40219(14) 0.0251(3) Uani 1 1 d . . . . .
H15A H 0.252480 -0.023659 0.423989 0.030 Uiso 1 1 calc R . . . .
H15B H 0.319158 -0.020054 0.331709 0.030 Uiso 1 1 calc R . . . .
C16 C 0.40080(12) 0.10754(13) 0.49682(13) 0.0218(3) Uani 1 1 d . . . . .
C17 C 0.48115(13) 0.19242(14) 0.48917(13) 0.0225(3) Uani 1 1 d . . . . .
C18 C 0.58038(12) 0.25439(14) 0.57088(13) 0.0229(3) Uani 1 1 d . . . . .
H18 H 0.633884 0.312127 0.563691 0.028 Uiso 1 1 calc R . . . .
C19 C 0.60285(12) 0.23344(13) 0.66308(12) 0.0216(3) Uani 1 1 d . . . . .
C20 C 0.52158(12) 0.14906(13) 0.67174(13) 0.0216(3) Uani 1 1 d . . . . .
C21 C 0.42237(12) 0.08763(13) 0.59025(13) 0.0224(3) Uani 1 1 d . . . . .
H21 H 0.368154 0.031051 0.598106 0.027 Uiso 1 1 calc R . . . .
C22 C 0.47023(15) 0.04355(16) 0.77544(15) 0.0331(4) Uani 1 1 d . . . . .
H22A H 0.449734 -0.035460 0.703913 0.040 Uiso 1 1 calc R . . . .
H22B H 0.402982 0.068548 0.789667 0.040 Uiso 1 1 calc R . . . .
C23 C 0.5239(2) 0.0330(2) 0.87503(19) 0.0542(6) Uani 1 1 d . . . . .
H23A H 0.591689 0.011003 0.861107 0.081 Uiso 1 1 calc GR . . . .
H23B H 0.473737 -0.029826 0.883059 0.081 Uiso 1 1 calc GR . . . .
H23C H 0.541315 0.110903 0.945705 0.081 Uiso 1 1 calc GR . . . .
C24 C 0.07907(17) 0.74733(16) 0.47505(17) 0.0382(4) Uani 1 1 d . . . . .
H24A H 0.094388 0.717093 0.529541 0.046 Uiso 1 1 calc R . . . .
H24B H 0.003056 0.702719 0.427837 0.046 Uiso 1 1 calc R . . . .
C25 C 0.0924(2) 0.88141(18) 0.5395(2) 0.0542(6) Uani 1 1 d . . . . .
H25A H 0.082967 0.911522 0.484759 0.081 Uiso 1 1 calc GR . . . .
H25B H 0.165953 0.923847 0.590835 0.081 Uiso 1 1 calc GR . . . .
H25C H 0.037087 0.896166 0.584875 0.081 Uiso 1 1 calc GR . . . .
C26 C 0.23162(15) 0.24443(16) 0.03614(15) 0.0345(4) Uani 1 1 d . . . . .
H26A H 0.307272 0.294828 0.081346 0.041 Uiso 1 1 calc R . . . .
H26B H 0.210470 0.268483 -0.021915 0.041 Uiso 1 1 calc R . . . .
C27 C 0.22606(19) 0.11212(19) -0.0219(2) 0.0520(6) Uani 1 1 d . . . . .
H27A H 0.276401 0.097637 -0.073152 0.078 Uiso 1 1 calc GR . . . .
H27B H 0.150959 0.063186 -0.066619 0.078 Uiso 1 1 calc GR . . . .
H27C H 0.247181 0.089372 0.036370 0.078 Uiso 1 1 calc GR . . . .
C28 C 0.23879(15) 0.45853(17) 0.59925(15) 0.0372(4) Uani 1 1 d . . . . .
H28A H 0.313975 0.462733 0.587091 0.045 Uiso 1 1 calc R . . . .
H28B H 0.225996 0.418032 0.646189 0.045 Uiso 1 1 calc R . . . .
C29 C 0.22656(19) 0.58406(19) 0.65988(19) 0.0517(6) Uani 1 1 d . . . . .
H29A H 0.235072 0.621612 0.610837 0.078 Uiso 1 1 calc GR . . . .
H29B H 0.282981 0.633128 0.732085 0.078 Uiso 1 1 calc GR . . . .
H29C H 0.153662 0.579350 0.676267 0.078 Uiso 1 1 calc GR . . . .
C30 C 0.09821(16) -0.13511(16) 0.07520(15) 0.0369(4) Uani 1 1 d . . . . .
H30A H 0.114076 -0.085873 0.036555 0.044 Uiso 1 1 calc R . . . .
H30B H 0.019216 -0.152122 0.075057 0.044 Uiso 1 1 calc R . . . .
C31 C 0.12721(19) -0.25166(18) 0.01448(16) 0.0451(5) Uani 1 1 d . . . . .
H31A H 0.084709 -0.297612 -0.065531 0.068 Uiso 1 1 calc GR . . . .
H31B H 0.110044 -0.299931 0.052942 0.068 Uiso 1 1 calc GR . . . .
H31C H 0.205792 -0.233430 0.016442 0.068 Uiso 1 1 calc GR . . . .
C32 C 0.48613(18) 0.32684(18) 0.41152(18) 0.0463(5) Uani 1 1 d . . . . .
H32A H 0.566651 0.361727 0.428824 0.056 Uiso 1 1 calc R . . . .
H32B H 0.458791 0.377959 0.477345 0.056 Uiso 1 1 calc R . . . .
C33 C 0.4317(2) 0.3229(2) 0.3036(2) 0.0570(6) Uani 1 1 d . . . . .
H33A H 0.461548 0.274835 0.239662 0.085 Uiso 1 1 calc GR . . . .
H33B H 0.445803 0.405616 0.315052 0.085 Uiso 1 1 calc GR . . . .
H33C H 0.352373 0.285643 0.285784 0.085 Uiso 1 1 calc GR . . . .
C34 C 0.2435(2) 0.2837(2) 0.7716(2) 0.0583(6) Uani 1 1 d . . . . .
H34 H 0.297918 0.245595 0.743908 0.070 Uiso 1 1 calc R . . . .
C35 C 0.1336(2) 0.2131(3) 0.7424(2) 0.0653(7) Uani 1 1 d . . . . .
H35 H 0.112670 0.127361 0.695559 0.078 Uiso 1 1 calc R . . . .
C36 C 0.0566(2) 0.2735(3) 0.7847(2) 0.0674(7) Uani 1 1 d . . . . .
H36 H -0.017942 0.227281 0.764720 0.081 Uiso 1 1 calc R . . . .
C37 C 0.0834(2) 0.3927(3) 0.8515(2) 0.0631(7) Uani 1 1 d . . . . .
H37 H 0.028878 0.430613 0.879240 0.076 Uiso 1 1 calc R . . . .
C38 C 0.1957(2) 0.4641(2) 0.8816(2) 0.0567(6) Uani 1 1 d . . . . .
H38 H 0.216575 0.549577 0.929845 0.068 Uiso 1 1 calc R . . . .
C39 C 0.27188(18) 0.40673(18) 0.83950(16) 0.0405(4) Uani 1 1 d . . . . .
C40 C 0.3908(2) 0.4842(2) 0.8649(2) 0.0591(6) Uani 1 1 d . . . . .
C41 C 0.4225(3) 0.6061(3) 0.9547(3) 0.0831(9) Uani 1 1 d . . . . .
H41A H 0.379807 0.651571 0.934361 0.125 Uiso 1 1 calc GR . . . .
H41B H 0.500855 0.643050 0.966156 0.125 Uiso 1 1 calc GR . . . .
H41C H 0.408677 0.607849 1.025726 0.125 Uiso 1 1 calc GR . . . .
C42 C 0.4579(2) 0.4356(3) 0.8015(3) 0.0769(8) Uani 1 1 d . . . . .
H42A H 0.530874 0.482991 0.815588 0.092 Uiso 1 1 calc R . . . .
H42B H 0.432968 0.353350 0.742136 0.092 Uiso 1 1 calc R . . . .

loop_
_atom_site_aniso_label
_atom_site_aniso_U_11
_atom_site_aniso_U_22
_atom_site_aniso_U_33
_atom_site_aniso_U_23
_atom_site_aniso_U_13
_atom_site_aniso_U_12
O1 0.0317(6) 0.0237(6) 0.0351(6) 0.0122(5) 0.0147(5) 0.0072(5)
O2 0.0313(6) 0.0237(6) 0.0304(6) 0.0113(5) 0.0101(5) 0.0064(5)
O3 0.0325(6) 0.0269(6) 0.0262(6) 0.0099(5) 0.0025(5) 0.0129(5)
O4 0.0379(7) 0.0240(6) 0.0275(6) 0.0056(5) -0.0068(5) 0.0099(5)
O5 0.0297(6) 0.0321(6) 0.0255(6) 0.0198(5) 0.0040(5) 0.0041(5)
O6 0.0356(6) 0.0313(6) 0.0255(6) 0.0190(5) 0.0024(5) 0.0056(5)
C1 0.0228(7) 0.0251(8) 0.0236(7) 0.0138(6) 0.0023(6) 0.0041(6)
C2 0.0195(7) 0.0257(8) 0.0231(7) 0.0137(6) 0.0004(6) 0.0039(6)
C3 0.0214(7) 0.0285(8) 0.0229(7) 0.0139(6) 0.0042(6) 0.0054(6)
C4 0.0219(7) 0.0238(8) 0.0235(7) 0.0112(6) 0.0002(6) 0.0048(6)
C5 0.0194(7) 0.0264(8) 0.0264(8) 0.0161(6) 0.0013(6) 0.0054(6)
C6 0.0217(7) 0.0286(8) 0.0273(8) 0.0162(7) 0.0062(6) 0.0072(6)
C7 0.0225(7) 0.0248(8) 0.0261(8) 0.0127(6) 0.0026(6) 0.0066(6)
C8 0.0203(7) 0.0252(8) 0.0308(8) 0.0168(7) 0.0038(6) 0.0050(6)
C9 0.0192(7) 0.0256(8) 0.0277(8) 0.0165(7) 0.0050(6) 0.0046(6)
C10 0.0244(8) 0.0253(8) 0.0257(8) 0.0130(7) -0.0004(6) 0.0034(6)
C11 0.0244(8) 0.0215(7) 0.0279(8) 0.0117(6) 0.0024(6) 0.0042(6)
C12 0.0204(7) 0.0233(7) 0.0259(8) 0.0136(6) 0.0039(6) 0.0044(6)
C13 0.0231(7) 0.0258(8) 0.0235(7) 0.0131(6) 0.0043(6) 0.0064(6)
C14 0.0220(7) 0.0236(8) 0.0261(8) 0.0136(6) 0.0073(6) 0.0064(6)
C15 0.0243(8) 0.0214(7) 0.0279(8) 0.0124(6) 0.0011(6) 0.0047(6)
C16 0.0213(7) 0.0205(7) 0.0234(7) 0.0102(6) 0.0039(6) 0.0079(6)
C17 0.0256(8) 0.0237(7) 0.0213(7) 0.0131(6) 0.0049(6) 0.0086(6)
C18 0.0227(7) 0.0233(7) 0.0259(8) 0.0147(6) 0.0074(6) 0.0054(6)
C19 0.0221(7) 0.0222(7) 0.0218(7) 0.0111(6) 0.0057(6) 0.0082(6)
C20 0.0251(7) 0.0228(7) 0.0216(7) 0.0131(6) 0.0075(6) 0.0098(6)
C21 0.0217(7) 0.0209(7) 0.0273(8) 0.0136(6) 0.0074(6) 0.0061(6)
C22 0.0393(10) 0.0341(9) 0.0321(9) 0.0227(8) 0.0112(7) 0.0060(7)
C23 0.0747(16) 0.0515(12) 0.0423(11) 0.0360(10) 0.0053(10) 0.0034(11)
C24 0.0441(10) 0.0304(9) 0.0424(10) 0.0160(8) 0.0247(8) 0.0114(8)
C25 0.0614(14) 0.0315(10) 0.0637(14) 0.0134(10) 0.0401(12) 0.0109(9)
C26 0.0362(9) 0.0324(9) 0.0330(9) 0.0133(7) 0.0132(7) 0.0100(7)
C27 0.0532(13) 0.0341(10) 0.0633(14) 0.0142(10) 0.0301(11) 0.0159(9)
C28 0.0367(10) 0.0337(9) 0.0316(9) 0.0082(8) -0.0001(7) 0.0142(8)
C29 0.0487(12) 0.0360(11) 0.0474(12) 0.0019(9) -0.0034(9) 0.0191(9)
C30 0.0462(10) 0.0270(9) 0.0271(8) 0.0084(7) -0.0066(7) 0.0101(8)
C31 0.0599(13) 0.0323(10) 0.0310(9) 0.0069(8) -0.0045(9) 0.0180(9)
C32 0.0558(12) 0.0399(11) 0.0461(11) 0.0327(9) -0.0034(9) 0.0001(9)
C33 0.0681(15) 0.0600(14) 0.0542(13) 0.0454(12) -0.0023(11) 0.0083(11)
C34 0.0848(18) 0.0544(13) 0.0477(12) 0.0265(11) 0.0259(12) 0.0345(13)
C35 0.0819(19) 0.0568(15) 0.0537(14) 0.0271(12) 0.0157(13) 0.0130(13)
C36 0.0723(17) 0.0761(18) 0.0551(14) 0.0377(14) 0.0117(13) 0.0125(14)
C37 0.0650(16) 0.0777(18) 0.0601(15) 0.0363(14) 0.0231(12) 0.0358(14)
C38 0.0788(17) 0.0520(13) 0.0484(12) 0.0247(11) 0.0239(12) 0.0313(12)
C39 0.0607(12) 0.0430(10) 0.0289(9) 0.0202(8) 0.0151(8) 0.0278(9)
C40 0.0696(16) 0.0643(15) 0.0575(14) 0.0359(12) 0.0204(12) 0.0296(13)
C41 0.100(2) 0.0576(16) 0.0716(19) 0.0196(14) 0.0210(17) 0.0117(16)
C42 0.0575(16) 0.0709(18) 0.092(2) 0.0279(16) 0.0206(15) 0.0262(14)

loop_
_atom_type_symbol
_atom_type_description
_atom_type_scat_dispersion_real
_atom_type_scat_dispersion_imag
_atom_type_scat_source
C C 0.0148 0.0070 'International Tables Vol C Tables 4.2.6.8 and 6.1.1.4'
H H 0.0000 0.0000 'International Tables Vol C Tables 4.2.6.8 and 6.1.1.4'
O O 0.0412 0.0250 'International Tables Vol C Tables 4.2.6.8 and 6.1.1.4'

loop_
_geom_angle_atom_site_label_1
_geom_angle_atom_site_label_2
_geom_angle_atom_site_label_3
_geom_angle
_geom_angle_site_symmetry_1
_geom_angle_site_symmetry_3
_geom_angle_publ_flag
C7 O1 C24 117.32(12) . . ?
C4 O2 C26 117.22(12) . . ?
C14 O3 C28 117.28(12) . . ?
C11 O4 C30 118.70(12) . . ?
C20 O5 C22 117.74(12) . . ?
C17 O6 C32 116.63(13) . . ?
H1A C1 H1B 107.7 . . ?
C2 C1 H1A 108.8 . . ?
C2 C1 H1B 108.8 . . ?
C2 C1 C19 113.98(12) . 2_666 ?
C19 C1 H1A 108.8 2_666 . ?
C19 C1 H1B 108.8 2_666 . ?
C3 C2 C1 119.90(14) . . ?
C3 C2 C7 118.47(14) . . ?
C7 C2 C1 121.61(14) . . ?
C2 C3 H3 119.2 . . ?
C2 C3 C4 121.65(14) . . ?
C4 C3 H3 119.2 . . ?
O2 C4 C3 123.62(14) . . ?
O2 C4 C5 116.48(13) . . ?
C3 C4 C5 119.89(14) . . ?
C4 C5 C8 121.04(14) . . ?
C6 C5 C4 118.60(14) . . ?
C6 C5 C8 120.34(14) . . ?
C5 C6 H6 119.2 . . ?
C5 C6 C7 121.50(14) . . ?
C7 C6 H6 119.2 . . ?
O1 C7 C2 116.10(13) . . ?
O1 C7 C6 124.03(14) . . ?
C2 C7 C6 119.86(14) . . ?
C5 C8 H8A 108.5 . . ?
C5 C8 H8B 108.5 . . ?
H8A C8 H8B 107.5 . . ?
C9 C8 C5 115.04(12) . . ?
C9 C8 H8A 108.5 . . ?
C9 C8 H8B 108.5 . . ?
C10 C9 C8 120.47(14) . . ?
C10 C9 C14 118.64(14) . . ?
C14 C9 C8 120.88(14) . . ?
C9 C10 H10 119.4 . . ?
C9 C10 C11 121.11(14) . . ?
C11 C10 H10 119.4 . . ?
O4 C11 C10 124.25(14) . . ?
O4 C11 C12 115.31(13) . . ?
C10 C11 C12 120.42(14) . . ?
C11 C12 C15 118.64(14) . . ?
C13 C12 C11 118.46(14) . . ?
C13 C12 C15 122.89(14) . . ?
C12 C13 H13 119.4 . . ?
C12 C13 C14 121.14(14) . . ?
C14 C13 H13 119.4 . . ?
O3 C14 C9 115.94(13) . . ?
O3 C14 C13 123.89(14) . . ?
C9 C14 C13 120.17(14) . . ?
C12 C15 H15A 108.1 . . ?
C12 C15 H15B 108.1 . . ?
H15A C15 H15B 107.3 . . ?
C16 C15 C12 116.83(13) . . ?
C16 C15 H15A 108.1 . . ?
C16 C15 H15B 108.1 . . ?
C17 C16 C15 121.12(13) . . ?
C17 C16 C21 117.85(13) . . ?
C21 C16 C15 120.82(13) . . ?
O6 C17 C16 116.93(13) . . ?
O6 C17 C18 121.84(13) . . ?
C16 C17 C18 121.11(13) . . ?
C17 C18 H18 119.4 . . ?
C17 C18 C19 121.21(14) . . ?
C19 C18 H18 119.4 . . ?
C18 C19 C1 122.62(13) . 2_666 ?
C18 C19 C20 117.80(14) . . ?
C20 C19 C1 119.57(13) . 2_666 ?
O5 C20 C19 115.29(13) . . ?
O5 C20 C21 123.85(13) . . ?
C21 C20 C19 120.86(13) . . ?
C16 C21 H21 119.4 . . ?
C20 C21 C16 121.15(14) . . ?
C20 C21 H21 119.4 . . ?
O5 C22 H22A 110.3 . . ?
O5 C22 H22B 110.3 . . ?
O5 C22 C23 107.12(15) . . ?
H22A C22 H22B 108.5 . . ?
C23 C22 H22A 110.3 . . ?
C23 C22 H22B 110.3 . . ?
C22 C23 H23A 109.5 . . ?
C22 C23 H23B 109.5 . . ?
C22 C23 H23C 109.5 . . ?
H23A C23 H23B 109.5 . . ?
H23A C23 H23C 109.5 . . ?
H23B C23 H23C 109.5 . . ?
O1 C24 H24A 110.2 . . ?
O1 C24 H24B 110.2 . . ?
O1 C24 C25 107.39(14) . . ?
H24A C24 H24B 108.5 . . ?
C25 C24 H24A 110.2 . . ?
C25 C24 H24B 110.2 . . ?
C24 C25 H25A 109.5 . . ?
C24 C25 H25B 109.5 . . ?
C24 C25 H25C 109.5 . . ?
H25A C25 H25B 109.5 . . ?
H25A C25 H25C 109.5 . . ?
H25B C25 H25C 109.5 . . ?
O2 C26 H26A 110.2 . . ?
O2 C26 H26B 110.2 . . ?
O2 C26 C27 107.56(15) . . ?
H26A C26 H26B 108.5 . . ?
C27 C26 H26A 110.2 . . ?
C27 C26 H26B 110.2 . . ?
C26 C27 H27A 109.5 . . ?
C26 C27 H27B 109.5 . . ?
C26 C27 H27C 109.5 . . ?
H27A C27 H27B 109.5 . . ?
H27A C27 H27C 109.5 . . ?
H27B C27 H27C 109.5 . . ?
O3 C28 H28A 110.1 . . ?
O3 C28 H28B 110.1 . . ?
O3 C28 C29 108.15(15) . . ?
H28A C28 H28B 108.4 . . ?
C29 C28 H28A 110.1 . . ?
C29 C28 H28B 110.1 . . ?
C28 C29 H29A 109.5 . . ?
C28 C29 H29B 109.5 . . ?
C28 C29 H29C 109.5 . . ?
H29A C29 H29B 109.5 . . ?
H29A C29 H29C 109.5 . . ?
H29B C29 H29C 109.5 . . ?
O4 C30 H30A 110.4 . . ?
O4 C30 H30B 110.4 . . ?
O4 C30 C31 106.64(14) . . ?
H30A C30 H30B 108.6 . . ?
C31 C30 H30A 110.4 . . ?
C31 C30 H30B 110.4 . . ?
C30 C31 H31A 109.5 . . ?
C30 C31 H31B 109.5 . . ?
C30 C31 H31C 109.5 . . ?
H31A C31 H31B 109.5 . . ?
H31A C31 H31C 109.5 . . ?
H31B C31 H31C 109.5 . . ?
O6 C32 H32A 110.2 . . ?
O6 C32 H32B 110.2 . . ?
O6 C32 C33 107.68(16) . . ?
H32A C32 H32B 108.5 . . ?
C33 C32 H32A 110.2 . . ?
C33 C32 H32B 110.2 . . ?
C32 C33 H33A 109.5 . . ?
C32 C33 H33B 109.5 . . ?
C32 C33 H33C 109.5 . . ?
H33A C33 H33B 109.5 . . ?
H33A C33 H33C 109.5 . . ?
H33B C33 H33C 109.5 . . ?
C35 C34 H34 119.9 . . ?
C39 C34 H34 119.9 . . ?
C39 C34 C35 120.2(2) . . ?
C34 C35 H35 121.2 . . ?
C36 C35 C34 117.7(3) . . ?
C36 C35 H35 121.2 . . ?
C35 C36 H36 118.7 . . ?
C37 C36 C35 122.7(3) . . ?
C37 C36 H36 118.7 . . ?
C36 C37 H37 120.3 . . ?
C36 C37 C38 119.4(2) . . ?
C38 C37 H37 120.3 . . ?
C37 C38 H38 120.6 . . ?
C39 C38 C37 118.8(2) . . ?
C39 C38 H38 120.6 . . ?
C34 C39 C38 121.3(2) . . ?
C34 C39 C40 119.8(2) . . ?
C38 C39 C40 118.8(2) . . ?
C41 C40 C39 117.5(2) . . ?
C42 C40 C39 119.4(2) . . ?
C42 C40 C41 123.0(3) . . ?
C40 C41 H41A 109.5 . . ?
C40 C41 H41B 109.5 . . ?
C40 C41 H41C 109.5 . . ?
H41A C41 H41B 109.5 . . ?
H41A C41 H41C 109.5 . . ?
H41B C41 H41C 109.5 . . ?
C40 C42 H42A 120.0 . . ?
C40 C42 H42B 120.0 . . ?
H42A C42 H42B 120.0 . . ?

loop_
_geom_bond_atom_site_label_1
_geom_bond_atom_site_label_2
_geom_bond_distance
_geom_bond_site_symmetry_2
_geom_bond_publ_flag
O1 C7 1.3748(19) . ?
O1 C24 1.431(2) . ?
O2 C4 1.3760(19) . ?
O2 C26 1.428(2) . ?
O3 C14 1.3759(18) . ?
O3 C28 1.422(2) . ?
O4 C11 1.3774(19) . ?
O4 C30 1.423(2) . ?
O5 C20 1.3778(18) . ?
O5 C22 1.4263(19) . ?
O6 C17 1.3865(18) . ?
O6 C32 1.416(2) . ?
C1 H1A 0.9900 . ?
C1 H1B 0.9900 . ?
C1 C2 1.508(2) . ?
C1 C19 1.524(2) 2_666 ?
C2 C3 1.392(2) . ?
C2 C7 1.394(2) . ?
C3 H3 0.9500 . ?
C3 C4 1.392(2) . ?
C4 C5 1.393(2) . ?
C5 C6 1.391(2) . ?
C5 C8 1.518(2) . ?
C6 H6 0.9500 . ?
C6 C7 1.395(2) . ?
C8 H8A 0.9900 . ?
C8 H8B 0.9900 . ?
C8 C9 1.516(2) . ?
C9 C10 1.390(2) . ?
C9 C14 1.395(2) . ?
C10 H10 0.9500 . ?
C10 C11 1.392(2) . ?
C11 C12 1.397(2) . ?
C12 C13 1.390(2) . ?
C12 C15 1.517(2) . ?
C13 H13 0.9500 . ?
C13 C14 1.398(2) . ?
C15 H15A 0.9900 . ?
C15 H15B 0.9900 . ?
C15 C16 1.510(2) . ?
C16 C17 1.388(2) . ?
C16 C21 1.397(2) . ?
C17 C18 1.389(2) . ?
C18 H18 0.9500 . ?
C18 C19 1.392(2) . ?
C19 C20 1.398(2) . ?
C20 C21 1.387(2) . ?
C21 H21 0.9500 . ?
C22 H22A 0.9900 . ?
C22 H22B 0.9900 . ?
C22 C23 1.506(3) . ?
C23 H23A 0.9800 . ?
C23 H23B 0.9800 . ?
C23 H23C 0.9800 . ?
C24 H24A 0.9900 . ?
C24 H24B 0.9900 . ?
C24 C25 1.505(3) . ?
C25 H25A 0.9800 . ?
C25 H25B 0.9800 . ?
C25 H25C 0.9800 . ?
C26 H26A 0.9900 . ?
C26 H26B 0.9900 . ?
C26 C27 1.505(3) . ?
C27 H27A 0.9800 . ?
C27 H27B 0.9800 . ?
C27 H27C 0.9800 . ?
C28 H28A 0.9900 . ?
C28 H28B 0.9900 . ?
C28 C29 1.502(3) . ?
C29 H29A 0.9800 . ?
C29 H29B 0.9800 . ?
C29 H29C 0.9800 . ?
C30 H30A 0.9900 . ?
C30 H30B 0.9900 . ?
C30 C31 1.503(2) . ?
C31 H31A 0.9800 . ?
C31 H31B 0.9800 . ?
C31 H31C 0.9800 . ?
C32 H32A 0.9900 . ?
C32 H32B 0.9900 . ?
C32 C33 1.508(3) . ?
C33 H33A 0.9800 . ?
C33 H33B 0.9800 . ?
C33 H33C 0.9800 . ?
C34 H34 0.9500 . ?
C34 C35 1.410(4) . ?
C34 C39 1.366(3) . ?
C35 H35 0.9500 . ?
C35 C36 1.397(4) . ?
C36 H36 0.9500 . ?
C36 C37 1.325(4) . ?
C37 H37 0.9500 . ?
C37 C38 1.437(4) . ?
C38 H38 0.9500 . ?
C38 C39 1.367(3) . ?
C39 C40 1.544(4) . ?
C40 C41 1.417(4) . ?
C40 C42 1.329(4) . ?
C41 H41A 0.9800 . ?
C41 H41B 0.9800 . ?
C41 H41C 0.9800 . ?
C42 H42A 0.9500 . ?
C42 H42B 0.9500 . ?
